data_7226793
loop_
_publ_author_name
'Albertin, Gabriele'
'Antoniutti, Stefano'
'Bortoluzzi, Marco'
'Botter, Alessandra'
'Castro, Jes\'us'
'Sibilla, Francesca'

_publ_section_title
;
 Preparation of diazoalkane complexes of iron(ii)
;
_journal_issue 100
_journal_name_full 'RSC Adv.'
_journal_page_first 97650
_journal_paper_doi 10.1039/C6RA22051G
_journal_volume 6
_journal_year 2016
_chemical_formula_moiety 'C44 H37 N2 P2 Fe, C24 H20 B'
_chemical_formula_sum 'C68 H57 B Fe N2 P2'
_chemical_formula_weight 1030.75
_space_group_crystal_system triclinic
_space_group_IT_number 2
_space_group_name_Hall '-P 1'
_space_group_name_H-M_alt 'P -1'
_symmetry_space_group_name_Hall '-P 1'
_symmetry_space_group_name_H-M 'P -1'
_atom_sites_solution_hydrogens mixed
_audit_creation_method SHELXL-2014/6
_audit_update_record
;
2016-10-04 deposited with the CCDC.
2016-10-06 downloaded from the CCDC.
;
_cell_angle_alpha 84.713(3)
_cell_angle_beta 87.183(3)
_cell_angle_gamma 64.505(2)
_cell_formula_units_Z 2
_cell_length_a 12.8422(12)
_cell_length_b 13.4375(12)
_cell_length_c 17.1011(17)
_cell_measurement_reflns_used 9761
_cell_measurement_temperature 100(2)
_cell_measurement_theta_max 25.09
_cell_measurement_theta_min 2.28
_cell_volume 2652.2(4)
_computing_cell_refinement 'Bruker SAINT'
_computing_data_collection 'Bruker APEX3'
_computing_data_reduction 'Bruker SAINT'
_computing_molecular_graphics 'ORTEP-3 for Windows (Farrugia, 1997)'
_computing_publication_material 'SHELXL-2014/6 (Sheldrick, 2014)'
_computing_structure_refinement 'SHELXL-2014/6 (Sheldrick, 2014)'
_computing_structure_solution 'SHELXT-2014/4   (Sheldrick, 2014)'
_diffrn_ambient_temperature 100(2)
_diffrn_measured_fraction_theta_full 0.979
_diffrn_measured_fraction_theta_max 0.994
_diffrn_measurement_device_type 'Bruker D8 Venture Photon 100 CMOS'
_diffrn_measurement_method '\f and \w scans'
_diffrn_radiation_monochromator 'Incoatec HeliosTM multilayer optics'
_diffrn_radiation_source 'Incoatec high brillance I\muS microsource'
_diffrn_radiation_type MoK\a
_diffrn_radiation_wavelength 0.71073
_diffrn_reflns_av_R_equivalents 0.0937
_diffrn_reflns_av_unetI/netI 0.1009
_diffrn_reflns_Laue_measured_fraction_full 0.979
_diffrn_reflns_Laue_measured_fraction_max 0.994
_diffrn_reflns_limit_h_max 15
_diffrn_reflns_limit_h_min -15
_diffrn_reflns_limit_k_max 16
_diffrn_reflns_limit_k_min -16
_diffrn_reflns_limit_l_max 20
_diffrn_reflns_limit_l_min -20
_diffrn_reflns_number 42844
_diffrn_reflns_point_group_measured_fraction_full 0.979
_diffrn_reflns_point_group_measured_fraction_max 0.994
_diffrn_reflns_theta_full 25.242
_diffrn_reflns_theta_max 25.108
_diffrn_reflns_theta_min 2.276
_exptl_absorpt_coefficient_mu 0.390
_exptl_absorpt_correction_T_max 0.7452
_exptl_absorpt_correction_T_min 0.5361
_exptl_absorpt_correction_type multi-scan
_exptl_absorpt_process_details 'SADABS-2014/4 (Bruker AXS Inc.)'
_exptl_crystal_colour red
_exptl_crystal_density_diffrn 1.291
_exptl_crystal_description plate
_exptl_crystal_F_000 1080
_exptl_crystal_size_max 0.28
_exptl_crystal_size_mid 0.09
_exptl_crystal_size_min 0.02
_refine_diff_density_max 0.726
_refine_diff_density_min -0.419
_refine_diff_density_rms 0.078
_refine_ls_extinction_method none
_refine_ls_goodness_of_fit_ref 1.102
_refine_ls_hydrogen_treatment constr
_refine_ls_matrix_type full
_refine_ls_number_parameters 667
_refine_ls_number_reflns 9396
_refine_ls_number_restraints 0
_refine_ls_restrained_S_all 1.102
_refine_ls_R_factor_all 0.1264
_refine_ls_R_factor_gt 0.0771
_refine_ls_shift/su_max 0.000
_refine_ls_shift/su_mean 0.000
_refine_ls_structure_factor_coef Fsqd
_refine_ls_weighting_details 'w=1/[\s^2^(Fo^2^)+(0.0177P)^2^+6.1004P] where P=(Fo^2^+2Fc^2^)/3'
_refine_ls_weighting_scheme calc
_refine_ls_wR_factor_gt 0.1202
_refine_ls_wR_factor_ref 0.1347
_reflns_Friedel_coverage 0.000
_reflns_number_gt 6485
_reflns_number_total 9396
_reflns_threshold_expression 'I > 2\s(I)'
_cod_data_source_file c6ra22051g2.cif
_cod_data_source_block ar10
_cod_database_code 7226793
_shelx_space_group_comment
;
The symmetry employed for this shelxl refinement is uniquely defined
by the following loop, which should always be used as a source of
symmetry information in preference to the above space-group names.
They are only intended as comments.
;
_shelx_estimated_absorpt_t_min 0.899
_shelx_estimated_absorpt_t_max 0.993
_shelxl_version_number 2014/6

loop_
_space_group_symop_operation_xyz
'x, y, z'
'-x, -y, -z'

loop_
_atom_site_label
_atom_site_type_symbol
_atom_site_fract_x
_atom_site_fract_y
_atom_site_fract_z
_atom_site_U_iso_or_equiv
_atom_site_adp_type
_atom_site_occupancy
_atom_site_site_symmetry_order
_atom_site_calc_flag
_atom_site_refinement_flags_posn
_atom_site_refinement_flags_adp
Fe Fe 0.39238(5) 0.23869(5) 0.23451(3) 0.02130(16) Uani 1 1 d . .
C1 C 0.2120(3) 0.3199(3) 0.2517(3) 0.0288(10) Uani 1 1 d . .
H1 H 0.1732 0.3356 0.3010 0.035 Uiso 1 1 calc R U
C2 C 0.2429(3) 0.2222(4) 0.2135(2) 0.0272(10) Uani 1 1 d . .
H2 H 0.2296 0.1601 0.2329 0.033 Uiso 1 1 calc R U
C3 C 0.2973(3) 0.2327(4) 0.1411(3) 0.0328(11) Uani 1 1 d . .
H3 H 0.3260 0.1797 0.1031 0.039 Uiso 1 1 calc R U
C4 C 0.3009(4) 0.3371(4) 0.1361(3) 0.0382(12) Uani 1 1 d . .
H4 H 0.3331 0.3664 0.0940 0.046 Uiso 1 1 calc R U
C5 C 0.2485(3) 0.3895(4) 0.2042(3) 0.0320(11) Uani 1 1 d . .
H5 H 0.2394 0.4605 0.2160 0.038 Uiso 1 1 calc R U
N1 N 0.4834(3) 0.3095(3) 0.24894(18) 0.0212(8) Uani 1 1 d . .
N2 N 0.5665(3) 0.3218(3) 0.25581(19) 0.0237(8) Uani 1 1 d . .
C11 C 0.6553(3) 0.3421(3) 0.2690(3) 0.0268(10) Uani 1 1 d . .
C21 C 0.7136(4) 0.3875(4) 0.2109(3) 0.0366(12) Uani 1 1 d . .
C22 C 0.6968(4) 0.4152(4) 0.1312(3) 0.0449(13) Uani 1 1 d . .
H22 H 0.6417 0.4021 0.1040 0.054 Uiso 1 1 calc R U
C23 C 0.7652(5) 0.4642(4) 0.0915(3) 0.0529(15) Uani 1 1 d . .
H23 H 0.7571 0.4849 0.0367 0.064 Uiso 1 1 calc R U
C24 C 0.8448(5) 0.4812(4) 0.1352(4) 0.0546(16) Uani 1 1 d . .
H24 H 0.8890 0.5152 0.1082 0.066 Uiso 1 1 calc R U
C25 C 0.8638(5) 0.4525(4) 0.2138(4) 0.0527(15) Uani 1 1 d . .
H25 H 0.9194 0.4655 0.2404 0.063 Uiso 1 1 calc R U
C26 C 0.7976(4) 0.4032(4) 0.2534(3) 0.0409(13) Uani 1 1 d . .
C31 C 0.7079(3) 0.3277(3) 0.3452(3) 0.0311(11) Uani 1 1 d . .
C32 C 0.6886(4) 0.2848(4) 0.4184(3) 0.0350(11) Uani 1 1 d . .
H32 H 0.6281 0.2620 0.4259 0.042 Uiso 1 1 calc R U
C33 C 0.7581(4) 0.2754(4) 0.4803(3) 0.0406(12) Uani 1 1 d . .
H33 H 0.7448 0.2461 0.5306 0.049 Uiso 1 1 calc R U
C34 C 0.8462(4) 0.3078(4) 0.4705(3) 0.0475(14) Uani 1 1 d . .
H34 H 0.8942 0.2988 0.5136 0.057 Uiso 1 1 calc R U
C35 C 0.8658(4) 0.3533(4) 0.3986(3) 0.0424(13) Uani 1 1 d . .
H35 H 0.9259 0.3768 0.3926 0.051 Uiso 1 1 calc R U
C36 C 0.7969(4) 0.3644(4) 0.3351(3) 0.0394(12) Uani 1 1 d . .
P1 P 0.55349(9) 0.09831(9) 0.20247(6) 0.0199(2) Uani 1 1 d . .
P2 P 0.41987(9) 0.15983(9) 0.35575(6) 0.0191(2) Uani 1 1 d . .
C01 C 0.6381(3) 0.0501(3) 0.2936(2) 0.0209(9) Uani 1 1 d . .
H01A H 0.7062 -0.0209 0.2868 0.025 Uiso 1 1 calc R U
H01B H 0.6656 0.1051 0.3065 0.025 Uiso 1 1 calc R U
C02 C 0.5600(3) 0.0351(3) 0.3596(2) 0.0210(9) Uani 1 1 d . .
H02A H 0.5966 0.0251 0.4111 0.025 Uiso 1 1 calc R U
H02B H 0.5476 -0.0314 0.3529 0.025 Uiso 1 1 calc R U
C41 C 0.6434(3) 0.1334(3) 0.1297(2) 0.0231(9) Uani 1 1 d . .
C42 C 0.7515(3) 0.1249(3) 0.1478(2) 0.0210(9) Uani 1 1 d . .
H42 H 0.7814 0.0995 0.1993 0.025 Uiso 1 1 calc R U
C43 C 0.8154(3) 0.1541(3) 0.0897(2) 0.0242(10) Uani 1 1 d . .
H43 H 0.8887 0.1496 0.1018 0.029 Uiso 1 1 calc R U
C44 C 0.7734(4) 0.1893(3) 0.0149(2) 0.0284(10) Uani 1 1 d . .
H44 H 0.8182 0.2080 -0.0244 0.034 Uiso 1 1 calc R U
C45 C 0.6666(4) 0.1975(4) -0.0032(3) 0.0382(12) Uani 1 1 d . .
H45 H 0.6378 0.2221 -0.0550 0.046 Uiso 1 1 calc R U
C46 C 0.6009(4) 0.1699(4) 0.0539(2) 0.0349(11) Uani 1 1 d . .
H46 H 0.5271 0.1759 0.0413 0.042 Uiso 1 1 calc R U
C51 C 0.5560(3) -0.0284(3) 0.1705(2) 0.0224(9) Uani 1 1 d . .
C52 C 0.4634(4) -0.0555(3) 0.1870(2) 0.0256(10) Uani 1 1 d . .
H52 H 0.3938 -0.0028 0.2082 0.031 Uiso 1 1 calc R U
C53 C 0.4722(4) -0.1585(4) 0.1727(3) 0.0327(11) Uani 1 1 d . .
H53 H 0.4094 -0.1770 0.1852 0.039 Uiso 1 1 calc R U
C54 C 0.5719(4) -0.2342(4) 0.1403(3) 0.0348(11) Uani 1 1 d . .
H54 H 0.5783 -0.3053 0.1312 0.042 Uiso 1 1 calc R U
C55 C 0.6628(4) -0.2072(4) 0.1211(3) 0.0357(12) Uani 1 1 d . .
H55 H 0.7307 -0.2591 0.0974 0.043 Uiso 1 1 calc R U
C56 C 0.6557(4) -0.1053(3) 0.1359(2) 0.0288(10) Uani 1 1 d . .
H56 H 0.7186 -0.0873 0.1227 0.035 Uiso 1 1 calc R U
C61 C 0.3153(3) 0.1125(3) 0.4015(2) 0.0199(9) Uani 1 1 d . .
C62 C 0.3070(3) 0.0211(3) 0.3763(2) 0.0250(10) Uani 1 1 d . .
H62 H 0.3583 -0.0195 0.3369 0.030 Uiso 1 1 calc R U
C63 C 0.2241(4) -0.0117(4) 0.4085(3) 0.0338(11) Uani 1 1 d . .
H63 H 0.2179 -0.0735 0.3902 0.041 Uiso 1 1 calc R U
C64 C 0.1510(4) 0.0457(4) 0.4668(3) 0.0389(12) Uani 1 1 d . .
H64 H 0.0955 0.0222 0.4895 0.047 Uiso 1 1 calc R U
C65 C 0.1578(4) 0.1367(4) 0.4921(2) 0.0350(12) Uani 1 1 d . .
H65 H 0.1071 0.1759 0.5324 0.042 Uiso 1 1 calc R U
C66 C 0.2385(3) 0.1712(4) 0.4592(2) 0.0257(10) Uani 1 1 d . .
H66 H 0.2415 0.2354 0.4759 0.031 Uiso 1 1 calc R U
C71 C 0.4253(3) 0.2479(3) 0.4293(2) 0.0211(9) Uani 1 1 d . .
C72 C 0.3754(3) 0.3618(3) 0.4142(2) 0.0245(10) Uani 1 1 d . .
H72 H 0.3446 0.3934 0.3637 0.029 Uiso 1 1 calc R U
C73 C 0.3697(4) 0.4300(4) 0.4715(3) 0.0324(11) Uani 1 1 d . .
H73 H 0.3358 0.5080 0.4601 0.039 Uiso 1 1 calc R U
C74 C 0.4133(4) 0.3850(4) 0.5455(3) 0.0348(11) Uani 1 1 d . .
H74 H 0.4086 0.4321 0.5850 0.042 Uiso 1 1 calc R U
C75 C 0.4640(4) 0.2710(4) 0.5618(3) 0.0312(11) Uani 1 1 d . .
H75 H 0.4946 0.2398 0.6123 0.037 Uiso 1 1 calc R U
C76 C 0.4698(3) 0.2030(4) 0.5040(2) 0.0270(10) Uani 1 1 d . .
H76 H 0.5044 0.1250 0.5152 0.032 Uiso 1 1 calc R U
B B 0.0598(4) 0.7611(4) 0.2254(3) 0.0171(10) Uani 1 1 d . .
C11B C -0.0043(3) 0.7038(3) 0.2886(2) 0.0180(9) Uani 1 1 d . .
C12B C 0.0517(4) 0.6158(3) 0.3445(2) 0.0242(10) Uani 1 1 d . .
H12B H 0.1335 0.5842 0.3471 0.029 Uiso 1 1 calc R U
C13B C -0.0083(4) 0.5728(4) 0.3965(2) 0.0340(11) Uani 1 1 d . .
H13B H 0.0327 0.5136 0.4341 0.041 Uiso 1 1 calc R U
C14B C -0.1266(4) 0.6155(4) 0.3938(3) 0.0375(12) Uani 1 1 d . .
H14B H -0.1675 0.5863 0.4294 0.045 Uiso 1 1 calc R U
C15B C -0.1849(4) 0.7012(4) 0.3388(3) 0.0332(11) Uani 1 1 d . .
H15B H -0.2666 0.7314 0.3360 0.040 Uiso 1 1 calc R U
C16B C -0.1237(3) 0.7434(3) 0.2873(2) 0.0254(10) Uani 1 1 d . .
H16B H -0.1654 0.8019 0.2495 0.030 Uiso 1 1 calc R U
C21B C 0.0317(3) 0.8873(3) 0.2452(2) 0.0189(9) Uani 1 1 d . .
C22B C 0.0858(3) 0.9447(3) 0.2001(2) 0.0223(9) Uani 1 1 d . .
H22B H 0.1359 0.9090 0.1585 0.027 Uiso 1 1 calc R U
C23B C 0.0699(4) 1.0503(3) 0.2130(2) 0.0288(10) Uani 1 1 d . .
H23B H 0.1073 1.0861 0.1801 0.035 Uiso 1 1 calc R U
C24B C -0.0004(4) 1.1036(3) 0.2740(3) 0.0320(11) Uani 1 1 d . .
H24B H -0.0121 1.1763 0.2833 0.038 Uiso 1 1 calc R U
C25B C -0.0539(4) 1.0494(4) 0.3214(2) 0.0312(11) Uani 1 1 d . .
H25B H -0.1015 1.0846 0.3641 0.037 Uiso 1 1 calc R U
C26B C -0.0379(3) 0.9433(3) 0.3066(2) 0.0232(9) Uani 1 1 d . .
H26B H -0.0758 0.9081 0.3396 0.028 Uiso 1 1 calc R U
C31B C 0.2000(3) 0.6946(3) 0.2315(2) 0.0199(9) Uani 1 1 d . .
C32B C 0.2761(4) 0.6411(3) 0.1717(3) 0.0273(10) Uani 1 1 d . .
H32B H 0.2458 0.6366 0.1233 0.033 Uiso 1 1 calc R U
C33B C 0.3966(4) 0.5938(3) 0.1813(3) 0.0347(12) Uani 1 1 d . .
H33B H 0.4466 0.5587 0.1395 0.042 Uiso 1 1 calc R U
C34B C 0.4417(4) 0.5985(4) 0.2515(3) 0.0352(12) Uani 1 1 d . .
H34B H 0.5230 0.5679 0.2578 0.042 Uiso 1 1 calc R U
C35B C 0.3695(4) 0.6475(4) 0.3125(3) 0.0353(11) Uani 1 1 d . .
H35B H 0.4004 0.6484 0.3616 0.042 Uiso 1 1 calc R U
C36B C 0.2519(4) 0.6953(3) 0.3018(3) 0.0289(10) Uani 1 1 d . .
H36B H 0.2033 0.7306 0.3442 0.035 Uiso 1 1 calc R U
C41B C 0.0130(3) 0.7597(3) 0.1377(2) 0.0166(9) Uani 1 1 d . .
C42B C -0.0405(3) 0.8531(3) 0.0860(2) 0.0190(9) Uani 1 1 d . .
H42B H -0.0521 0.9229 0.1022 0.023 Uiso 1 1 calc R U
C43B C -0.0782(3) 0.8490(4) 0.0111(2) 0.0273(10) Uani 1 1 d . .
H43B H -0.1155 0.9151 -0.0218 0.033 Uiso 1 1 calc R U
C44B C -0.0607(4) 0.7491(4) -0.0143(2) 0.0300(11) Uani 1 1 d . .
H44B H -0.0836 0.7449 -0.0654 0.036 Uiso 1 1 calc R U
C45B C -0.0094(4) 0.6546(4) 0.0353(2) 0.0309(11) Uani 1 1 d . .
H45B H 0.0024 0.5851 0.0185 0.037 Uiso 1 1 calc R U
C46B C 0.0251(3) 0.6606(3) 0.1097(2) 0.0237(10) Uani 1 1 d . .
H46B H 0.0585 0.5945 0.1431 0.028 Uiso 1 1 calc R U

loop_
_atom_site_aniso_label
_atom_site_aniso_U_11
_atom_site_aniso_U_22
_atom_site_aniso_U_33
_atom_site_aniso_U_23
_atom_site_aniso_U_13
_atom_site_aniso_U_12
Fe 0.0134(3) 0.0205(3) 0.0279(3) 0.0069(3) 0.0007(2) -0.0070(3)
C1 0.014(2) 0.026(3) 0.042(3) 0.005(2) 0.0002(19) -0.006(2)
C2 0.016(2) 0.028(3) 0.035(3) 0.007(2) -0.0048(19) -0.008(2)
C3 0.018(2) 0.039(3) 0.035(3) 0.003(2) -0.0083(19) -0.007(2)
C4 0.025(3) 0.048(3) 0.038(3) 0.026(2) -0.013(2) -0.016(2)
C5 0.017(2) 0.021(2) 0.052(3) 0.010(2) -0.011(2) -0.005(2)
N1 0.0169(19) 0.0187(19) 0.0270(19) 0.0051(15) 0.0029(15) -0.0083(16)
N2 0.023(2) 0.0139(19) 0.031(2) 0.0001(15) 0.0046(16) -0.0065(17)
C11 0.011(2) 0.015(2) 0.052(3) -0.003(2) 0.008(2) -0.0038(18)
C21 0.029(3) 0.019(3) 0.057(3) -0.010(2) 0.024(2) -0.007(2)
C22 0.036(3) 0.027(3) 0.062(4) -0.002(2) 0.024(3) -0.007(2)
C23 0.045(3) 0.025(3) 0.070(4) -0.001(3) 0.029(3) 0.000(3)
C24 0.055(4) 0.038(3) 0.082(5) -0.014(3) 0.030(3) -0.030(3)
C25 0.050(3) 0.045(3) 0.075(4) -0.021(3) 0.032(3) -0.032(3)
C26 0.025(3) 0.022(3) 0.080(4) -0.019(3) 0.022(3) -0.013(2)
C31 0.018(2) 0.015(2) 0.060(3) -0.014(2) 0.007(2) -0.0054(19)
C32 0.025(3) 0.030(3) 0.050(3) -0.011(2) 0.005(2) -0.010(2)
C33 0.030(3) 0.037(3) 0.053(3) -0.015(2) 0.002(2) -0.011(2)
C34 0.034(3) 0.046(3) 0.057(4) -0.019(3) 0.005(3) -0.010(3)
C35 0.024(3) 0.033(3) 0.079(4) -0.031(3) 0.010(3) -0.016(2)
C36 0.029(3) 0.029(3) 0.062(4) -0.023(3) 0.018(2) -0.013(2)
P1 0.0152(5) 0.0230(6) 0.0213(6) 0.0019(5) 0.0026(4) -0.0090(5)
P2 0.0151(5) 0.0188(6) 0.0236(6) 0.0010(4) 0.0045(4) -0.0085(5)
C01 0.014(2) 0.019(2) 0.026(2) 0.0022(18) 0.0018(17) -0.0043(18)
C02 0.015(2) 0.020(2) 0.025(2) 0.0015(18) 0.0024(17) -0.0060(18)
C41 0.020(2) 0.026(2) 0.025(2) -0.0043(18) 0.0064(18) -0.012(2)
C42 0.019(2) 0.018(2) 0.023(2) -0.0002(17) 0.0047(17) -0.0054(18)
C43 0.017(2) 0.020(2) 0.036(3) -0.0003(19) 0.0048(18) -0.0092(19)
C44 0.026(3) 0.031(3) 0.028(2) 0.003(2) 0.0090(19) -0.014(2)
C45 0.042(3) 0.057(3) 0.022(2) 0.008(2) -0.001(2) -0.029(3)
C46 0.027(3) 0.053(3) 0.029(3) 0.007(2) -0.003(2) -0.023(2)
C51 0.022(2) 0.025(2) 0.020(2) 0.0032(18) -0.0029(17) -0.011(2)
C52 0.023(2) 0.026(3) 0.027(2) -0.0031(19) 0.0040(18) -0.011(2)
C53 0.030(3) 0.037(3) 0.038(3) -0.006(2) 0.003(2) -0.021(2)
C54 0.035(3) 0.027(3) 0.045(3) -0.009(2) 0.004(2) -0.016(2)
C55 0.027(3) 0.032(3) 0.042(3) -0.011(2) 0.011(2) -0.007(2)
C56 0.022(2) 0.028(3) 0.036(3) -0.001(2) 0.0037(19) -0.011(2)
C61 0.017(2) 0.022(2) 0.020(2) 0.0047(17) 0.0026(17) -0.0093(19)
C62 0.024(2) 0.026(3) 0.026(2) -0.0009(19) 0.0044(18) -0.012(2)
C63 0.036(3) 0.034(3) 0.040(3) 0.011(2) -0.009(2) -0.025(2)
C64 0.027(3) 0.056(3) 0.043(3) 0.014(3) 0.003(2) -0.031(3)
C65 0.025(3) 0.054(3) 0.028(2) 0.004(2) 0.0070(19) -0.021(2)
C66 0.025(2) 0.030(3) 0.027(2) -0.0027(19) 0.0024(19) -0.016(2)
C71 0.013(2) 0.023(2) 0.031(2) 0.0012(19) 0.0016(17) -0.0119(19)
C72 0.013(2) 0.028(3) 0.031(2) -0.003(2) 0.0016(17) -0.0065(19)
C73 0.023(2) 0.021(2) 0.050(3) -0.006(2) 0.003(2) -0.006(2)
C74 0.024(3) 0.036(3) 0.048(3) -0.019(2) 0.006(2) -0.013(2)
C75 0.028(3) 0.041(3) 0.030(2) -0.008(2) 0.0019(19) -0.019(2)
C76 0.023(2) 0.028(3) 0.033(3) -0.002(2) -0.0001(19) -0.014(2)
B 0.015(2) 0.015(2) 0.021(2) -0.0017(19) 0.0070(18) -0.006(2)
C11B 0.022(2) 0.015(2) 0.019(2) -0.0063(17) 0.0046(17) -0.0088(18)
C12B 0.027(2) 0.025(2) 0.023(2) 0.0015(18) 0.0039(18) -0.014(2)
C13B 0.051(3) 0.031(3) 0.025(2) 0.003(2) 0.004(2) -0.023(2)
C14B 0.049(3) 0.038(3) 0.036(3) -0.009(2) 0.022(2) -0.031(3)
C15B 0.026(3) 0.036(3) 0.045(3) -0.015(2) 0.016(2) -0.019(2)
C16B 0.023(2) 0.028(2) 0.026(2) -0.0004(19) 0.0048(18) -0.011(2)
C21B 0.018(2) 0.021(2) 0.015(2) 0.0018(17) -0.0031(16) -0.0066(18)
C22B 0.025(2) 0.023(2) 0.020(2) -0.0033(18) 0.0012(17) -0.012(2)
C23B 0.038(3) 0.020(2) 0.032(2) 0.002(2) -0.006(2) -0.017(2)
C24B 0.040(3) 0.013(2) 0.038(3) 0.000(2) -0.015(2) -0.005(2)
C25B 0.030(3) 0.025(3) 0.028(2) -0.016(2) -0.003(2) 0.001(2)
C26B 0.022(2) 0.022(2) 0.020(2) 0.0019(18) -0.0056(17) -0.0046(19)
C31B 0.019(2) 0.008(2) 0.032(2) 0.0025(17) 0.0068(18) -0.0063(18)
C32B 0.026(2) 0.014(2) 0.040(3) -0.0002(19) 0.010(2) -0.009(2)
C33B 0.028(3) 0.014(2) 0.057(3) 0.000(2) 0.019(2) -0.007(2)
C34B 0.018(2) 0.021(3) 0.067(4) 0.002(2) -0.001(2) -0.010(2)
C35B 0.027(3) 0.025(3) 0.054(3) 0.001(2) -0.006(2) -0.012(2)
C36B 0.021(2) 0.026(3) 0.039(3) -0.003(2) -0.001(2) -0.009(2)
C41B 0.016(2) 0.017(2) 0.020(2) -0.0039(17) 0.0095(16) -0.0109(18)
C42B 0.020(2) 0.021(2) 0.018(2) -0.0050(17) 0.0051(17) -0.0100(19)
C43B 0.022(2) 0.032(3) 0.025(2) 0.002(2) 0.0025(18) -0.010(2)
C44B 0.031(3) 0.044(3) 0.024(2) -0.011(2) 0.0067(19) -0.024(2)
C45B 0.042(3) 0.031(3) 0.032(3) -0.011(2) 0.010(2) -0.026(2)
C46B 0.030(2) 0.021(2) 0.024(2) -0.0025(18) 0.0078(18) -0.015(2)

loop_
_atom_type_symbol
_atom_type_description
_atom_type_scat_dispersion_real
_atom_type_scat_dispersion_imag
_atom_type_scat_source
C C 0.0033 0.0016 'International Tables Vol C Tables 4.2.6.8 and 6.1.1.4'
H H 0.0000 0.0000 'International Tables Vol C Tables 4.2.6.8 and 6.1.1.4'
B B 0.0013 0.0007 'International Tables Vol C Tables 4.2.6.8 and 6.1.1.4'
N N 0.0061 0.0033 'International Tables Vol C Tables 4.2.6.8 and 6.1.1.4'
P P 0.1023 0.0942 'International Tables Vol C Tables 4.2.6.8 and 6.1.1.4'
Fe Fe 0.3463 0.8444 'International Tables Vol C Tables 4.2.6.8 and 6.1.1.4'

loop_
_geom_angle_atom_site_label_1
_geom_angle_atom_site_label_2
_geom_angle_atom_site_label_3
_geom_angle
N1 Fe C2 157.65(16)
N1 Fe C3 134.64(16)
C2 Fe C3 39.80(16)
N1 Fe C4 98.60(16)
C2 Fe C4 66.22(17)
C3 Fe C4 39.58(17)
N1 Fe C1 120.35(16)
C2 Fe C1 39.39(16)
C3 Fe C1 66.17(17)
C4 Fe C1 65.47(17)
N1 Fe C5 92.19(16)
C2 Fe C5 65.62(17)
C3 Fe C5 65.84(18)
C4 Fe C5 38.91(17)
C1 Fe C5 38.65(16)
N1 Fe P1 85.90(11)
C2 Fe P1 114.61(12)
C3 Fe P1 95.35(13)
C4 Fe P1 112.69(14)
C1 Fe P1 153.73(13)
C5 Fe P1 150.91(13)
N1 Fe P2 92.71(10)
C2 Fe P2 96.95(12)
C3 Fe P2 132.65(13)
C4 Fe P2 157.84(13)
C1 Fe P2 92.37(12)
C5 Fe P2 122.12(13)
P1 Fe P2 86.97(4)
C5 C1 C2 107.8(4)
C5 C1 Fe 70.7(2)
C2 C1 Fe 68.9(2)
C1 C2 C3 108.2(4)
C1 C2 Fe 71.7(2)
C3 C2 Fe 70.4(2)
C2 C3 C4 107.2(4)
C2 C3 Fe 69.8(2)
C4 C3 Fe 70.8(3)
C5 C4 C3 108.0(4)
C5 C4 Fe 71.1(2)
C3 C4 Fe 69.7(2)
C1 C5 C4 108.8(4)
C1 C5 Fe 70.6(2)
C4 C5 Fe 70.0(2)
N2 N1 Fe 159.0(3)
N1 N2 C11 174.4(4)
N2 C11 C31 125.2(4)
N2 C11 C21 125.8(4)
C31 C11 C21 108.9(4)
C22 C21 C26 123.0(4)
C22 C21 C11 131.4(5)
C26 C21 C11 105.6(4)
C21 C22 C23 117.4(5)
C24 C23 C22 118.4(5)
C25 C24 C23 124.9(5)
C24 C25 C26 117.2(5)
C25 C26 C21 119.1(5)
C25 C26 C36 130.5(5)
C21 C26 C36 110.4(4)
C32 C31 C36 119.9(4)
C32 C31 C11 132.5(4)
C36 C31 C11 107.6(4)
C33 C32 C31 119.4(4)
C34 C33 C32 121.1(5)
C33 C34 C35 120.8(5)
C34 C35 C36 119.6(5)
C35 C36 C31 119.2(5)
C35 C36 C26 133.3(4)
C31 C36 C26 107.4(4)
C51 P1 C41 103.68(18)
C51 P1 C01 103.03(18)
C41 P1 C01 106.00(18)
C51 P1 Fe 122.54(13)
C41 P1 Fe 115.00(14)
C01 P1 Fe 104.95(13)
C71 P2 C61 100.91(17)
C71 P2 C02 106.89(18)
C61 P2 C02 105.02(17)
C71 P2 Fe 114.22(13)
C61 P2 Fe 119.84(13)
C02 P2 Fe 108.90(12)
C02 C01 P1 108.0(3)
C01 C02 P2 108.5(3)
C42 C41 C46 119.8(4)
C42 C41 P1 122.1(3)
C46 C41 P1 118.1(3)
C41 C42 C43 119.2(4)
C44 C43 C42 120.7(4)
C43 C44 C45 120.3(4)
C44 C45 C46 120.2(4)
C45 C46 C41 119.9(4)
C52 C51 C56 118.7(4)
C52 C51 P1 120.7(3)
C56 C51 P1 120.2(3)
C53 C52 C51 120.5(4)
C54 C53 C52 119.9(4)
C53 C54 C55 120.3(4)
C56 C55 C54 120.3(4)
C55 C56 C51 120.2(4)
C62 C61 C66 118.7(4)
C62 C61 P2 120.5(3)
C66 C61 P2 120.7(3)
C61 C62 C63 120.5(4)
C64 C63 C62 119.9(4)
C65 C64 C63 120.4(4)
C64 C65 C66 120.0(4)
C65 C66 C61 120.4(4)
C72 C71 C76 118.7(4)
C72 C71 P2 120.1(3)
C76 C71 P2 120.9(3)
C73 C72 C71 120.9(4)
C72 C73 C74 120.1(4)
C73 C74 C75 119.9(4)
C76 C75 C74 119.7(4)
C75 C76 C71 120.7(4)
C31B B C21B 104.3(3)
C31B B C41B 112.3(3)
C21B B C41B 111.2(3)
C31B B C11B 110.9(3)
C21B B C11B 111.9(3)
C41B B C11B 106.5(3)
C16B C11B C12B 115.3(3)
C16B C11B B 119.2(3)
C12B C11B B 125.5(3)
C13B C12B C11B 122.2(4)
C14B C13B C12B 120.5(4)
C13B C14B C15B 119.1(4)
C14B C15B C16B 119.7(4)
C11B C16B C15B 123.1(4)
C26B C21B C22B 115.1(4)
C26B C21B B 125.9(3)
C22B C21B B 118.9(3)
C23B C22B C21B 123.4(4)
C24B C23B C22B 119.8(4)
C23B C24B C25B 118.9(4)
C24B C25B C26B 120.3(4)
C21B C26B C25B 122.4(4)
C32B C31B C36B 115.4(4)
C32B C31B B 126.4(4)
C36B C31B B 118.1(3)
C31B C32B C33B 121.7(4)
C34B C33B C32B 119.8(4)
C35B C34B C33B 120.1(4)
C34B C35B C36B 119.5(4)
C35B C36B C31B 123.4(4)
C42B C41B C46B 114.7(4)
C42B C41B B 124.5(3)
C46B C41B B 120.8(3)
C41B C42B C43B 123.1(4)
C44B C43B C42B 119.6(4)
C43B C44B C45B 119.2(4)
C44B C45B C46B 120.4(4)
C45B C46B C41B 122.9(4)

loop_
_geom_bond_atom_site_label_1
_geom_bond_atom_site_label_2
_geom_bond_distance
Fe N1 1.833(3)
Fe C2 2.076(4)
Fe C3 2.085(4)
Fe C4 2.100(4)
Fe C1 2.112(4)
Fe C5 2.113(4)
Fe P1 2.2042(12)
Fe P2 2.2115(12)
C1 C5 1.398(6)
C1 C2 1.412(6)
C2 C3 1.416(6)
C3 C4 1.417(6)
C4 C5 1.403(6)
N1 N2 1.162(4)
N2 C11 1.316(5)
C11 C31 1.455(6)
C11 C21 1.459(6)
C21 C22 1.381(7)
C21 C26 1.427(7)
C22 C23 1.422(7)
C23 C24 1.401(8)
C24 C25 1.367(8)
C25 C26 1.402(6)
C26 C36 1.446(7)
C31 C32 1.386(6)
C31 C36 1.425(6)
C32 C33 1.380(6)
C33 C34 1.374(7)
C34 C35 1.383(7)
C35 C36 1.391(7)
P1 C51 1.822(4)
P1 C41 1.823(4)
P1 C01 1.845(4)
P2 C71 1.827(4)
P2 C61 1.833(4)
P2 C02 1.857(4)
C01 C02 1.531(5)
C41 C42 1.392(5)
C41 C46 1.394(6)
C42 C43 1.393(5)
C43 C44 1.373(6)
C44 C45 1.376(6)
C45 C46 1.387(6)
C51 C52 1.396(5)
C51 C56 1.398(5)
C52 C53 1.384(6)
C53 C54 1.377(6)
C54 C55 1.381(6)
C55 C56 1.379(6)
C61 C62 1.386(5)
C61 C66 1.395(5)
C62 C63 1.389(6)
C63 C64 1.377(6)
C64 C65 1.372(6)
C65 C66 1.384(6)
C71 C72 1.386(5)
C71 C76 1.398(5)
C72 C73 1.381(6)
C73 C74 1.385(6)
C74 C75 1.389(6)
C75 C76 1.386(6)
B C31B 1.633(6)
B C21B 1.639(6)
B C41B 1.648(6)
B C11B 1.656(5)
C11B C16B 1.390(5)
C11B C12B 1.399(5)
C12B C13B 1.392(5)
C13B C14B 1.374(6)
C14B C15B 1.378(6)
C15B C16B 1.393(6)
C21B C26B 1.394(5)
C21B C22B 1.404(5)
C22B C23B 1.382(6)
C23B C24B 1.379(6)
C24B C25B 1.388(6)
C25B C26B 1.395(6)
C31B C32B 1.396(5)
C31B C36B 1.406(6)
C32B C33B 1.410(6)
C33B C34B 1.376(6)
C34B C35B 1.374(6)
C35B C36B 1.377(6)
C41B C42B 1.393(5)
C41B C46B 1.399(5)
C42B C43B 1.406(5)
C43B C44B 1.371(6)
C44B C45B 1.379(6)
C45B C46B 1.388(6)
